data_2000096
loop_
_publ_author_name
'Gimbert, Yves'
'Robert, Fr\'ed\'eric'
'Durif, Andr\'e'
'Averbuch, Marie-Th\'er\`ese'
'Kann, Nina'
'Greene, Andrew E.'

_publ_section_title
;
 Synthesis and Characterization of New Binuclear Co(0) Complexes with
 Diphosphinoamine Ligands. A Potential Approach for Asymmetric
 Pauson-Khand Reactions
;
_journal_coden_ASTM JOCEAH
_journal_issue 10
_journal_name_full 'The Journal of Organic Chemistry'
_journal_page_first 3492
_journal_page_last 3497
_journal_paper_doi 10.1021/jo982245o
_journal_volume 64
_journal_year 1999
_chemical_formula_sum 'C13 H9 Co2 F4 N O4 P2'
_space_group_IT_number 19
_symmetry_cell_setting orthorhombic
_symmetry_Int_Tables_number 19
_symmetry_space_group_name_Hall 'P 2ac 2ab'
_symmetry_space_group_name_H-M 'P 21 21 21'
_cell_angle_alpha 90
_cell_angle_beta 90
_cell_angle_gamma 90
_cell_formula_units_Z 4
_cell_length_a 7.166(2)
_cell_length_b 9.205(3)
_cell_length_c 28.231(9)
_cell_volume 1862.202
_diffrn_ambient_temperature ?
_exptl_crystal_colour 'dark red'
_exptl_crystal_density_diffrn 1.78
_refine_ls_R_factor_gt 0.04
_refine_ls_wR_factor_gt 0.04
_cod_depositor_comments
;
 Updated bibliographic information.

 Antanas Vaitkus,
 2019-10-10
;
_cod_original_formula_sum 'C13 H9 Co2 F4 N1 O4 P2'
_cod_database_code 2000096

loop_
_symmetry_equiv_pos_site_id
_symmetry_equiv_pos_as_xyz
1 x,y,z
2 1/2-x,-y,1/2+z
3 1/2+x,1/2-y,-z
4 -x,1/2+y,1/2-z

loop_
_atom_site_label
_atom_site_type_symbol
_atom_site_fract_x
_atom_site_fract_y
_atom_site_fract_z
Co1 Co 0.81347(7) 0.15097(5) 0.59917(1)
Co2 Co 0.60051(6) 0.15743(5) 0.66656(1)
P1 P 0.9396(1) 0.3523(1) 0.61410(3)
P2 P 0.7101(2) 0.3523(1) 0.69432(3)
F1 F 1.1561(3) 0.3722(3) 0.6176(1)
F2 F 0.9137(5) 0.4772(3) 0.57741(8)
F3 F 0.5753(5) 0.4825(3) 0.7032(1)
F4 F 0.7961(5) 0.3576(4) 0.74491(8)
O1 O 1.0456(16) -0.0880(4) 0.6346(2)
O2 O 0.8725(8) 0.1352(4) 0.4980(1)
O3 O 0.7556(7) -0.0770(4) 0.7242(1)
O4 O 0.2201(4) 0.1676(4) 0.7032(1)
N1 N 0.8741(5) 0.4352(3) 0.6635(1)
C1 C 0.9524(9) 0.5781(5) 0.6773(2)
C2 C 0.5560(6) 0.2184(4) 0.6014(1)
C3 C 0.5587(5) 0.0740(4) 0.6038(1)
C4 C 0.4675(6) -0.0527(4) 0.5837(1)
C5 C 0.4843(7) -0.1882(5) 0.6043(2)
C6 C 0.3916(9) -0.3060(5) 0.5845(2)
C7 C 0.2857(9) -0.2927(6) 0.5448(2)
C8 C 0.2735(8) -0.1597(7) 0.5246(2)
C9 C 0.3605(7) -0.0402(6) 0.5437(2)
C10 C 0.9613(6) 0.0063(4) 0.6201(1)
C11 C 0.8520(8) 0.1394(5) 0.5376(2)
C12 C 0.6968(7) 0.0147(5) 0.7023(1)
C13 C 0.3687(5) 0.1637(4) 0.6900(1)
H1 H 1.05830 0.61940 0.65740
H2 H 1.00040 0.56160 0.70610
H3 H 0.86160 0.62670 0.67790
H4 H 0.51040 0.27110 0.58800
H5 H 0.58850 -0.20400 0.63600
H6 H 0.41510 -0.37940 0.59590
H7 H 0.20900 -0.38190 0.53350
H8 H 0.19480 -0.16380 0.50060
H9 H 0.33720 0.04600 0.53390

loop_
_atom_type_symbol
_atom_type_radius_bond
C 0.68
H 0.23
Co 1.33
F 0.64
N 0.68
O 0.68
P 1.05
